data_7123508
loop_
_publ_author_name
'Barth, Eva Rebecca'
'Krupp, Anna'
'Langenohl, Felix'
'Brieger, Lukas'
'Strohmann, Carsten'

_publ_section_title
;
 Kinetically controlled asymmetric synthesis of silicon-stereogenic
 methoxy silanes using a planar chiral ferrocene backbone
;
_journal_name_full 'Chemical Communications'
_journal_paper_doi 10.1039/C9CC03619A
_journal_year 2019
_chemical_formula_moiety 'C21 H27 Fe N O Si'
_chemical_formula_sum 'C21 H27 Fe N O Si'
_chemical_formula_weight 393.37
_space_group_crystal_system orthorhombic
_space_group_IT_number 19
_space_group_name_Hall 'P 2ac 2ab'
_space_group_name_H-M_alt 'P 21 21 21'
_symmetry_space_group_name_Hall 'P 2ac 2ab'
_symmetry_space_group_name_H-M 'P 21 21 21'
_atom_sites_solution_hydrogens geom
_atom_sites_solution_primary dual
_audit_creation_date 2019-01-10
_audit_creation_method
;
Olex2 1.2
(compiled 2018.05.29 svn.r3508 for OlexSys, GUI svn.r5506)
;
_audit_update_record
;
2019-02-27 deposited with the CCDC.    2019-05-20 downloaded from the CCDC.
;
_cell_angle_alpha 90
_cell_angle_beta 90
_cell_angle_gamma 90
_cell_formula_units_Z 4
_cell_length_a 7.5129(8)
_cell_length_b 10.4560(7)
_cell_length_c 24.907(2)
_cell_measurement_reflns_used 3022
_cell_measurement_temperature 100
_cell_measurement_theta_max 32.01
_cell_measurement_theta_min 2.83
_cell_volume 1956.6(3)
_computing_cell_refinement 'SAINT V8.38A (?, 2016)'
_computing_data_reduction 'SAINT V8.38A (?, 2016)'
_computing_molecular_graphics 'Olex2 (Dolomanov et al., 2009)'
_computing_publication_material 'Olex2 (Dolomanov et al., 2009)'
_computing_structure_refinement 'XL (Sheldrick, 2008)'
_computing_structure_solution 'XT (Sheldrick, 2015)'
_diffrn_ambient_temperature 100.0
_diffrn_detector 'Bruker D8 VENTURE area detector'
_diffrn_detector_area_resol_mean 10.4167
_diffrn_detector_type 'CPAD PHOTON II area detector'
_diffrn_measured_fraction_theta_full 0.999
_diffrn_measured_fraction_theta_max 0.999
_diffrn_measurement_device 'four-circle diffractometer'
_diffrn_measurement_device_type 'Bruker D8 Venture'
_diffrn_measurement_method '\w and \f scans'
_diffrn_radiation_monochromator 'HELIOS mirror optics'
_diffrn_radiation_probe x-ray
_diffrn_radiation_type MoK\a
_diffrn_radiation_wavelength 0.71073
_diffrn_reflns_av_R_equivalents 0.0249
_diffrn_reflns_av_unetI/netI 0.0203
_diffrn_reflns_Laue_measured_fraction_full 0.999
_diffrn_reflns_Laue_measured_fraction_max 0.999
_diffrn_reflns_limit_h_max 12
_diffrn_reflns_limit_h_min -11
_diffrn_reflns_limit_k_max 16
_diffrn_reflns_limit_k_min -15
_diffrn_reflns_limit_l_max 39
_diffrn_reflns_limit_l_min -40
_diffrn_reflns_number 38690
_diffrn_reflns_point_group_measured_fraction_full 0.999
_diffrn_reflns_point_group_measured_fraction_max 0.999
_diffrn_reflns_theta_full 25.242
_diffrn_reflns_theta_max 34.998
_diffrn_reflns_theta_min 2.832
_diffrn_source 'microfocus sealed X-ray tube'
_diffrn_source_type 'Incoatec I\ms'
_diffrn_standards_number 0
_exptl_absorpt_coefficient_mu 0.840
_exptl_absorpt_correction_T_max 0.4396
_exptl_absorpt_correction_T_min 0.3752
_exptl_absorpt_correction_type multi-scan
_exptl_absorpt_process_details
'SADABS-2016/2 (Bruker,2016/2) was used for absorption correction. wR2(int) was 0.0830 before and 0.0502 after correction. The Ratio of minimum to maximum transmission is 0.8535. The \l/2 correction factor is Not present.'
_exptl_crystal_colour yellow
_exptl_crystal_colour_primary yellow
_exptl_crystal_density_diffrn 1.335
_exptl_crystal_description block
_exptl_crystal_F_000 832
_exptl_crystal_recrystallization_method 'crystallized out of the substance'
_exptl_crystal_size_max 0.577
_exptl_crystal_size_mid 0.512
_exptl_crystal_size_min 0.346
_refine_diff_density_max 0.811
_refine_diff_density_min -0.449
_refine_diff_density_rms 0.061
_refine_ls_abs_structure_details
;
 Flack x determined using 3653 quotients [(I+)-(I-)]/[(I+)+(I-)]
 (Parsons, Flack and Wagner, Acta Cryst. B69 (2013) 249-259).
;
_refine_ls_abs_structure_Flack 0.002(3)
_refine_ls_extinction_method none
_refine_ls_goodness_of_fit_ref 1.083
_refine_ls_hydrogen_treatment constr
_refine_ls_matrix_type full
_refine_ls_number_parameters 230
_refine_ls_number_reflns 8597
_refine_ls_number_restraints 0
_refine_ls_restrained_S_all 1.083
_refine_ls_R_factor_all 0.0241
_refine_ls_R_factor_gt 0.0238
_refine_ls_shift/su_max 0.001
_refine_ls_shift/su_mean 0.000
_refine_ls_structure_factor_coef Fsqd
_refine_ls_weighting_details 'w=1/[\s^2^(Fo^2^)+(0.0294P)^2^+0.4989P] where P=(Fo^2^+2Fc^2^)/3'
_refine_ls_weighting_scheme calc
_refine_ls_wR_factor_gt 0.0626
_refine_ls_wR_factor_ref 0.0627
_reflns_Friedel_coverage 0.784
_reflns_Friedel_fraction_full 0.999
_reflns_Friedel_fraction_max 0.998
_reflns_number_gt 8496
_reflns_number_total 8597
_reflns_threshold_expression 'I > 2\s(I)'
_cod_data_source_file c9cc03619a2.cif
_cod_data_source_block c0029_0m
_cod_database_code 7123508
_shelx_shelxl_version_number 2018/3
_shelx_space_group_comment
;
The symmetry employed for this shelxl refinement is uniquely defined
by the following loop, which should always be used as a source of
symmetry information in preference to the above space-group names.
They are only intended as comments.
;
_shelx_estimated_absorpt_t_max 0.760
_shelx_estimated_absorpt_t_min 0.643
_olex2_refinement_description
;
1. Fixed Uiso
 At 1.2 times of:
  All C(H) groups, All C(H,H) groups
 At 1.5 times of:
  All C(H,H,H) groups
2.a Secondary CH2 refined with riding coordinates:
 C11(H11A,H11B)
2.b Aromatic/amide H refined with riding coordinates:
 C4(H4), C5(H5), C6(H6), C7(H7), C8(H8), C14(H14), C15(H15), C16(H16),
 C17(H17), C18(H18), C19(H19), C20(H20), C21(H21)
2.c Idealised Me refined as rotating group:
 C1(H1A,H1B,H1C), C2(H2A,H2B,H2C), C12(H12A,H12B,H12C), C13(H13A,H13B,H13C)
;
_olex2_submission_special_instructions 'No special instructions were received'

loop_
_space_group_symop_operation_xyz
'x, y, z'
'-x+1/2, -y, z+1/2'
'-x, y+1/2, -z+1/2'
'x+1/2, -y+1/2, -z'

loop_
_atom_site_label
_atom_site_type_symbol
_atom_site_fract_x
_atom_site_fract_y
_atom_site_fract_z
_atom_site_U_iso_or_equiv
_atom_site_adp_type
_atom_site_occupancy
_atom_site_site_symmetry_order
_atom_site_calc_flag
_atom_site_refinement_flags_posn
_atom_site_disorder_assembly
_atom_site_disorder_group
Fe1 Fe 0.73465(2) 0.41029(2) 0.26185(2) 0.01222(4) Uani 1 1 d . . .
Si1 Si 0.45475(5) 0.44765(4) 0.37850(2) 0.01454(7) Uani 1 1 d . A 1
O1 O 0.34193(14) 0.57052(10) 0.35434(4) 0.01912(18) Uani 1 1 d . . .
N1 N 0.70338(17) 0.13308(12) 0.39615(5) 0.0179(2) Uani 1 1 d . . .
C1 C 0.3035(2) 0.33445(17) 0.41375(6) 0.0240(3) Uani 1 1 d . A 1
H1A H 0.234549 0.380844 0.440892 0.036 Uiso 1 1 calc GR A 1
H1B H 0.374050 0.267499 0.431216 0.036 Uiso 1 1 calc GR A 1
H1C H 0.222174 0.295405 0.387714 0.036 Uiso 1 1 calc GR A 1
C2 C 0.2203(3) 0.64187(18) 0.38583(7) 0.0297(3) Uani 1 1 d . . .
H2A H 0.173260 0.713083 0.364549 0.045 Uiso 1 1 calc GR . .
H2B H 0.281488 0.675479 0.417590 0.045 Uiso 1 1 calc GR . .
H2C H 0.122073 0.586414 0.397141 0.045 Uiso 1 1 calc GR . .
C3 C 0.62735(18) 0.51257(13) 0.42587(5) 0.0161(2) Uani 1 1 d . . .
C4 C 0.7034(2) 0.43925(14) 0.46706(6) 0.0214(3) Uani 1 1 d . . .
H4 H 0.666923 0.352946 0.471683 0.026 Uiso 1 1 calc R . .
C5 C 0.8313(3) 0.49055(17) 0.50133(7) 0.0270(3) Uani 1 1 d . . .
H5 H 0.882657 0.438958 0.528643 0.032 Uiso 1 1 calc R . .
C6 C 0.8840(2) 0.61737(16) 0.49553(6) 0.0247(3) Uani 1 1 d . . .
H6 H 0.970923 0.652503 0.518968 0.030 Uiso 1 1 calc R . .
C7 C 0.8095(2) 0.69241(15) 0.45556(6) 0.0228(3) Uani 1 1 d . . .
H7 H 0.844647 0.779191 0.451659 0.027 Uiso 1 1 calc R . .
C8 C 0.6826(2) 0.63992(13) 0.42104(6) 0.0189(2) Uani 1 1 d . . .
H8 H 0.632497 0.691857 0.393635 0.023 Uiso 1 1 calc R . .
C9 C 0.54327(17) 0.36690(12) 0.31818(5) 0.01328(18) Uani 1 1 d . . .
C10 C 0.67453(17) 0.26628(12) 0.31402(5) 0.01317(18) Uani 1 1 d . . .
C11 C 0.79456(18) 0.21779(13) 0.35762(5) 0.0165(2) Uani 1 1 d . . .
H11A H 0.894720 0.170547 0.341072 0.020 Uiso 1 1 calc R . .
H11B H 0.844940 0.291682 0.377283 0.020 Uiso 1 1 calc R . .
C12 C 0.6291(2) 0.02110(15) 0.36924(6) 0.0222(3) Uani 1 1 d . . .
H12A H 0.543883 0.048754 0.341793 0.033 Uiso 1 1 calc GR . .
H12B H 0.568232 -0.032991 0.395615 0.033 Uiso 1 1 calc GR . .
H12C H 0.725204 -0.027616 0.352240 0.033 Uiso 1 1 calc GR . .
C13 C 0.8315(2) 0.09228(18) 0.43682(6) 0.0268(3) Uani 1 1 d . . .
H13A H 0.928493 0.044939 0.419567 0.040 Uiso 1 1 calc GR . .
H13B H 0.772002 0.036993 0.463030 0.040 Uiso 1 1 calc GR . .
H13C H 0.880040 0.167553 0.455137 0.040 Uiso 1 1 calc GR . .
C14 C 0.67455(17) 0.22020(12) 0.25994(5) 0.01447(18) Uani 1 1 d . . .
H14 H 0.747394 0.153472 0.246256 0.017 Uiso 1 1 calc R . .
C15 C 0.54656(18) 0.29152(12) 0.23007(5) 0.0154(2) Uani 1 1 d . . .
H15 H 0.519846 0.280976 0.193050 0.018 Uiso 1 1 calc R . .
C16 C 0.46586(16) 0.38129(12) 0.26550(5) 0.01429(19) Uani 1 1 d . . .
H16 H 0.375793 0.440923 0.256014 0.017 Uiso 1 1 calc R . .
C17 C 0.8572(2) 0.57856(15) 0.28169(7) 0.0232(3) Uani 1 1 d . . .
H17 H 0.828284 0.632089 0.311254 0.028 Uiso 1 1 calc R . .
C18 C 0.9815(2) 0.47537(17) 0.28219(8) 0.0260(3) Uani 1 1 d . . .
H18 H 1.050071 0.448109 0.312112 0.031 Uiso 1 1 calc R . .
C19 C 0.98435(18) 0.42052(15) 0.22988(7) 0.0243(3) Uani 1 1 d . . .
H19 H 1.055759 0.350432 0.218702 0.029 Uiso 1 1 calc R . .
C20 C 0.8619(2) 0.48891(14) 0.19738(6) 0.0206(2) Uani 1 1 d . . .
H20 H 0.836133 0.472025 0.160714 0.025 Uiso 1 1 calc R . .
C21 C 0.78437(18) 0.58712(13) 0.22922(6) 0.0195(2) Uani 1 1 d . . .
H21 H 0.698805 0.647837 0.217441 0.023 Uiso 1 1 calc R . .

loop_
_atom_site_aniso_label
_atom_site_aniso_U_11
_atom_site_aniso_U_22
_atom_site_aniso_U_33
_atom_site_aniso_U_23
_atom_site_aniso_U_13
_atom_site_aniso_U_12
Fe1 0.00966(6) 0.01018(6) 0.01682(7) 0.00057(5) 0.00100(5) -0.00093(5)
Si1 0.01338(14) 0.01471(14) 0.01553(13) -0.00074(12) 0.00163(11) 0.00041(12)
O1 0.0187(4) 0.0199(5) 0.0188(4) -0.0008(3) 0.0002(3) 0.0063(4)
N1 0.0221(5) 0.0172(5) 0.0144(4) 0.0011(4) -0.0004(4) 0.0023(4)
C1 0.0240(7) 0.0279(7) 0.0201(6) 0.0026(5) 0.0045(5) -0.0055(5)
C2 0.0275(7) 0.0328(8) 0.0289(7) -0.0072(6) 0.0011(6) 0.0138(7)
C3 0.0181(5) 0.0154(5) 0.0149(5) -0.0015(4) 0.0011(4) 0.0014(4)
C4 0.0278(7) 0.0176(6) 0.0188(5) 0.0019(4) -0.0037(5) -0.0010(5)
C5 0.0342(8) 0.0247(7) 0.0221(6) 0.0019(5) -0.0099(6) -0.0011(6)
C6 0.0259(7) 0.0252(7) 0.0231(6) -0.0042(5) -0.0066(5) -0.0013(5)
C7 0.0237(7) 0.0179(6) 0.0267(6) -0.0038(5) -0.0025(5) -0.0015(5)
C8 0.0206(6) 0.0150(5) 0.0210(5) -0.0004(4) -0.0017(4) 0.0014(4)
C9 0.0114(4) 0.0126(4) 0.0158(4) -0.0003(4) 0.0005(4) -0.0006(4)
C10 0.0130(4) 0.0111(4) 0.0154(4) 0.0006(4) 0.0004(4) -0.0002(4)
C11 0.0153(5) 0.0161(5) 0.0180(5) 0.0009(4) -0.0011(4) 0.0018(4)
C12 0.0287(7) 0.0184(6) 0.0195(6) 0.0016(4) 0.0028(5) -0.0022(5)
C13 0.0345(7) 0.0273(7) 0.0188(5) 0.0027(5) -0.0048(5) 0.0081(7)
C14 0.0156(5) 0.0118(4) 0.0161(4) -0.0009(4) 0.0009(4) -0.0009(4)
C15 0.0154(5) 0.0148(5) 0.0159(5) 0.0000(4) -0.0007(4) -0.0025(4)
C16 0.0112(4) 0.0151(5) 0.0166(4) 0.0013(4) -0.0008(4) -0.0009(3)
C17 0.0228(6) 0.0184(6) 0.0285(6) -0.0034(5) 0.0036(5) -0.0095(5)
C18 0.0157(6) 0.0260(7) 0.0364(8) 0.0076(6) -0.0047(5) -0.0072(5)
C19 0.0139(5) 0.0169(6) 0.0420(8) 0.0034(6) 0.0089(5) 0.0013(4)
C20 0.0205(6) 0.0166(5) 0.0248(6) 0.0014(5) 0.0078(5) -0.0036(5)
C21 0.0167(5) 0.0121(4) 0.0297(6) 0.0035(4) 0.0057(4) -0.0001(4)

loop_
_atom_type_symbol
_atom_type_description
_atom_type_scat_dispersion_real
_atom_type_scat_dispersion_imag
_atom_type_scat_source
C C 0.0033 0.0016 'International Tables Vol C Tables 4.2.6.8 and 6.1.1.4'
H H 0.0000 0.0000 'International Tables Vol C Tables 4.2.6.8 and 6.1.1.4'
Fe Fe 0.3463 0.8444 'International Tables Vol C Tables 4.2.6.8 and 6.1.1.4'
N N 0.0061 0.0033 'International Tables Vol C Tables 4.2.6.8 and 6.1.1.4'
O O 0.0106 0.0060 'International Tables Vol C Tables 4.2.6.8 and 6.1.1.4'
Si Si 0.0817 0.0704 'International Tables Vol C Tables 4.2.6.8 and 6.1.1.4'

loop_
_geom_angle_atom_site_label_1
_geom_angle_atom_site_label_2
_geom_angle_atom_site_label_3
_geom_angle
C10 Fe1 C9 41.30(5)
C10 Fe1 C15 69.18(5)
C10 Fe1 C16 69.11(5)
C10 Fe1 C17 125.50(6)
C10 Fe1 C19 119.40(6)
C10 Fe1 C20 154.43(6)
C10 Fe1 C21 163.13(5)
C14 Fe1 C9 69.30(5)
C14 Fe1 C10 41.07(5)
C14 Fe1 C15 40.92(5)
C14 Fe1 C16 68.76(5)
C14 Fe1 C17 160.65(6)
C14 Fe1 C18 122.18(6)
C14 Fe1 C19 104.22(6)
C14 Fe1 C20 118.54(6)
C14 Fe1 C21 155.31(6)
C15 Fe1 C9 69.32(5)
C15 Fe1 C16 40.80(5)
C15 Fe1 C17 158.17(6)
C15 Fe1 C20 105.31(6)
C15 Fe1 C21 121.34(6)
C16 Fe1 C9 41.18(5)
C16 Fe1 C17 124.14(6)
C16 Fe1 C21 109.32(5)
C17 Fe1 C9 109.82(6)
C17 Fe1 C21 40.51(6)
C18 Fe1 C9 122.63(6)
C18 Fe1 C10 106.83(6)
C18 Fe1 C15 158.28(7)
C18 Fe1 C16 159.53(7)
C18 Fe1 C17 40.88(7)
C18 Fe1 C19 40.84(7)
C18 Fe1 C20 68.61(7)
C18 Fe1 C21 68.44(6)
C19 Fe1 C9 156.80(6)
C19 Fe1 C15 121.13(6)
C19 Fe1 C16 158.95(6)
C19 Fe1 C17 68.63(6)
C19 Fe1 C20 40.68(6)
C19 Fe1 C21 68.36(6)
C20 Fe1 C9 162.06(6)
C20 Fe1 C16 123.86(6)
C20 Fe1 C17 68.48(6)
C20 Fe1 C21 40.64(6)
C21 Fe1 C9 126.50(5)
O1 Si1 C1 110.67(7)
O1 Si1 C3 107.55(6)
O1 Si1 C9 104.11(6)
C1 Si1 C3 110.78(7)
C9 Si1 C1 108.23(7)
C9 Si1 C3 115.28(6)
C2 O1 Si1 122.59(10)
C12 N1 C11 111.13(11)
C12 N1 C13 109.64(13)
C13 N1 C11 108.69(12)
Si1 C1 H1A 109.5
Si1 C1 H1B 109.5
Si1 C1 H1C 109.5
H1A C1 H1B 109.5
H1A C1 H1C 109.5
H1B C1 H1C 109.5
O1 C2 H2A 109.5
O1 C2 H2B 109.5
O1 C2 H2C 109.5
H2A C2 H2B 109.5
H2A C2 H2C 109.5
H2B C2 H2C 109.5
C4 C3 Si1 122.87(11)
C8 C3 Si1 119.60(10)
C8 C3 C4 117.53(13)
C3 C4 H4 119.4
C5 C4 C3 121.25(14)
C5 C4 H4 119.4
C4 C5 H5 120.0
C6 C5 C4 119.97(15)
C6 C5 H5 120.0
C5 C6 H6 120.0
C7 C6 C5 119.97(15)
C7 C6 H6 120.0
C6 C7 H7 120.1
C6 C7 C8 119.71(14)
C8 C7 H7 120.1
C3 C8 H8 119.2
C7 C8 C3 121.56(13)
C7 C8 H8 119.2
Si1 C9 Fe1 134.81(7)
C10 C9 Fe1 68.61(7)
C10 C9 Si1 129.54(9)
C16 C9 Fe1 68.84(7)
C16 C9 Si1 123.14(9)
C16 C9 C10 106.59(11)
C9 C10 Fe1 70.09(7)
C9 C10 C11 127.17(11)
C11 C10 Fe1 125.29(9)
C14 C10 Fe1 69.44(7)
C14 C10 C9 108.23(11)
C14 C10 C11 124.60(11)
N1 C11 C10 113.26(11)
N1 C11 H11A 108.9
N1 C11 H11B 108.9
C10 C11 H11A 108.9
C10 C11 H11B 108.9
H11A C11 H11B 107.7
N1 C12 H12A 109.5
N1 C12 H12B 109.5
N1 C12 H12C 109.5
H12A C12 H12B 109.5
H12A C12 H12C 109.5
H12B C12 H12C 109.5
N1 C13 H13A 109.5
N1 C13 H13B 109.5
N1 C13 H13C 109.5
H13A C13 H13B 109.5
H13A C13 H13C 109.5
H13B C13 H13C 109.5
Fe1 C14 H14 126.6
C10 C14 Fe1 69.49(7)
C10 C14 H14 125.8
C15 C14 Fe1 69.63(7)
C15 C14 C10 108.36(11)
C15 C14 H14 125.8
Fe1 C15 H15 126.4
C14 C15 Fe1 69.45(7)
C14 C15 H15 126.0
C16 C15 Fe1 69.71(7)
C16 C15 C14 107.96(11)
C16 C15 H15 126.0
Fe1 C16 H16 126.5
C9 C16 Fe1 69.99(7)
C9 C16 H16 125.6
C15 C16 Fe1 69.49(7)
C15 C16 C9 108.86(10)
C15 C16 H16 125.6
Fe1 C17 H17 126.2
C18 C17 Fe1 69.28(9)
C18 C17 H17 126.0
C21 C17 Fe1 70.03(8)
C21 C17 H17 126.0
C21 C17 C18 107.92(14)
Fe1 C18 H18 126.0
C17 C18 Fe1 69.83(8)
C17 C18 H18 126.1
C19 C18 Fe1 69.64(8)
C19 C18 C17 107.86(14)
C19 C18 H18 126.1
Fe1 C19 H19 126.4
C18 C19 Fe1 69.51(8)
C18 C19 H19 126.0
C20 C19 Fe1 69.70(8)
C20 C19 C18 108.01(13)
C20 C19 H19 126.0
Fe1 C20 H20 125.9
C19 C20 Fe1 69.63(8)
C19 C20 H20 125.9
C19 C20 C21 108.13(14)
C21 C20 Fe1 70.14(8)
C21 C20 H20 125.9
Fe1 C21 H21 126.9
C17 C21 Fe1 69.46(8)
C17 C21 C20 108.07(13)
C17 C21 H21 126.0
C20 C21 Fe1 69.22(8)
C20 C21 H21 126.0

loop_
_geom_bond_atom_site_label_1
_geom_bond_atom_site_label_2
_geom_bond_distance
Fe1 C9 2.0595(12)
Fe1 C10 2.0394(12)
Fe1 C14 2.0387(12)
Fe1 C15 2.0411(13)
Fe1 C16 2.0440(12)
Fe1 C17 2.0463(15)
Fe1 C18 2.0391(15)
Fe1 C19 2.0408(14)
Fe1 C20 2.0417(14)
Fe1 C21 2.0539(14)
Si1 O1 1.6526(11)
Si1 C1 1.8610(16)
Si1 C3 1.8801(14)
Si1 C9 1.8473(13)
O1 C2 1.4166(19)
N1 C11 1.4748(18)
N1 C12 1.460(2)
N1 C13 1.4611(19)
C1 H1A 0.9800
C1 H1B 0.9800
C1 H1C 0.9800
C2 H2A 0.9800
C2 H2B 0.9800
C2 H2C 0.9800
C3 C4 1.4023(19)
C3 C8 1.400(2)
C4 H4 0.9500
C4 C5 1.393(2)
C5 H5 0.9500
C5 C6 1.391(2)
C6 H6 0.9500
C6 C7 1.385(2)
C7 H7 0.9500
C7 C8 1.396(2)
C8 H8 0.9500
C9 C10 1.4457(18)
C9 C16 1.4431(18)
C10 C11 1.4999(18)
C10 C14 1.4305(18)
C11 H11A 0.9900
C11 H11B 0.9900
C12 H12A 0.9800
C12 H12B 0.9800
C12 H12C 0.9800
C13 H13A 0.9800
C13 H13B 0.9800
C13 H13C 0.9800
C14 H14 0.9500
C14 C15 1.4263(18)
C15 H15 0.9500
C15 C16 1.4240(18)
C16 H16 0.9500
C17 H17 0.9500
C17 C18 1.427(2)
C17 C21 1.420(2)
C18 H18 0.9500
C18 C19 1.424(3)
C19 H19 0.9500
C19 C20 1.419(2)
C20 H20 0.9500
C20 C21 1.422(2)
C21 H21 0.9500
